data_4069625
loop_
_publ_author_name
'Semproni, Scott P.'
'Graham, Peter M.'
'Buschhaus, Miriam S. A.'
'Patrick, Brian O.'
'Legzdins, Peter'

_publ_section_title
;
 Toward Alkane Functionalization Effected with Cp*W(NO)(alkyl)(\h3-allyl)
 Complexes
;
_journal_issue 15
_journal_name_full Organometallics
_journal_page_first 4480
_journal_paper_doi 10.1021/om900307p
_journal_volume 28
_journal_year 2009
_chemical_formula_moiety 'C25 H35 N O2 W'
_chemical_formula_sum 'C25 H35 N O2 W'
_chemical_formula_weight 565.39
_chemical_name_systematic
;
 ?
;
_space_group_IT_number 14
_symmetry_cell_setting monoclinic
_symmetry_space_group_name_Hall '-P 2ybc'
_symmetry_space_group_name_H-M 'P 1 21/c 1'
_atom_sites_solution_hydrogens geom
_atom_sites_solution_primary direct
_atom_sites_solution_secondary difmap
_audit_creation_method SHELXL-97
_cell_angle_alpha 90.000(5)
_cell_angle_beta 100.724(5)
_cell_angle_gamma 90.000(5)
_cell_formula_units_Z 4
_cell_length_a 21.981(5)
_cell_length_b 11.708(5)
_cell_length_c 9.402(5)
_cell_measurement_reflns_used 7806
_cell_measurement_temperature 173(2)
_cell_measurement_theta_max 27.7
_cell_measurement_theta_min 1.9
_cell_volume 2377.4(17)
_computing_structure_refinement 'SHELXL-97 (Sheldrick, 1997)'
_diffrn_ambient_temperature 173(2)
_diffrn_measured_fraction_theta_full 0.991
_diffrn_measured_fraction_theta_max 0.991
_diffrn_measurement_device_type 'Bruker X8 Apex II'
_diffrn_measurement_method 'Area Detector'
_diffrn_radiation_monochromator graphite
_diffrn_radiation_source 'fine-focus sealed tube'
_diffrn_radiation_type MoK\a
_diffrn_radiation_wavelength 0.71069
_diffrn_reflns_av_R_equivalents 0.0000
_diffrn_reflns_av_sigmaI/netI 0.0344
_diffrn_reflns_limit_h_max 11
_diffrn_reflns_limit_h_min -28
_diffrn_reflns_limit_k_max 15
_diffrn_reflns_limit_k_min 0
_diffrn_reflns_limit_l_max 11
_diffrn_reflns_limit_l_min -12
_diffrn_reflns_number 5534
_diffrn_reflns_theta_full 27.72
_diffrn_reflns_theta_max 27.72
_diffrn_reflns_theta_min 1.89
_exptl_absorpt_coefficient_mu 4.878
_exptl_absorpt_correction_T_max 0.5569
_exptl_absorpt_correction_T_min 0.2770
_exptl_absorpt_correction_type multi-scan
_exptl_crystal_colour yellow
_exptl_crystal_density_diffrn 1.580
_exptl_crystal_density_method 'not measured'
_exptl_crystal_description prism
_exptl_crystal_F_000 1128
_exptl_crystal_size_max 0.4
_exptl_crystal_size_mid 0.35
_exptl_crystal_size_min 0.12
_refine_diff_density_max 1.948
_refine_diff_density_min -2.547
_refine_diff_density_rms 0.280
_refine_ls_extinction_method none
_refine_ls_goodness_of_fit_ref 1.272
_refine_ls_hydrogen_treatment constr
_refine_ls_matrix_type full
_refine_ls_number_parameters 270
_refine_ls_number_reflns 5534
_refine_ls_number_restraints 0
_refine_ls_restrained_S_all 1.272
_refine_ls_R_factor_all 0.0454
_refine_ls_R_factor_gt 0.0353
_refine_ls_shift/su_max 0.043
_refine_ls_shift/su_mean 0.001
_refine_ls_structure_factor_coef Fsqd
_refine_ls_weighting_details 'calc w=1/[\s^2^(Fo^2^)+(0.0417P)^2^+7.3013P] where P=(Fo^2^+2Fc^2^)/3'
_refine_ls_weighting_scheme calc
_refine_ls_wR_factor_gt 0.0931
_refine_ls_wR_factor_ref 0.0973
_reflns_number_gt 4737
_reflns_number_total 5534
_reflns_threshold_expression >2sigma(I)
_cod_data_source_file om900307p_si_005.cif
_cod_data_source_block pl353-twin
_cod_depositor_comments
;
The following automatic conversions were performed:

'_symmetry_cell_setting' value 'Monoclinic' changed to 'monoclinic'
according to /home/saulius/struct/CIF-dictionaries/cif_core.dic
dictionary named 'cif_core.dic' version 2.4.2 from
2011-04-26.

'_exptl_absorpt_correction_type' value 'Multi-scan'
changed to 'multi-scan' according to
/home/saulius/struct/CIF-dictionaries/cif_core.dic dictionary named
'cif_core.dic' version 2.4.2 from 2011-04-26.

Automatic conversion script
Id: cif_fix_values 1715 2011-07-08 13:25:40Z adriana 
;
_cod_original_sg_symbol_H-M P21/c
_cod_database_code 4069625

loop_
_symmetry_equiv_pos_as_xyz
'x, y, z'
'-x, y+1/2, -z+1/2'
'-x, -y, -z'
'x, -y-1/2, z-1/2'

loop_
_atom_site_label
_atom_site_type_symbol
_atom_site_fract_x
_atom_site_fract_y
_atom_site_fract_z
_atom_site_U_iso_or_equiv
_atom_site_adp_type
_atom_site_occupancy
_atom_site_symmetry_multiplicity
_atom_site_calc_flag
_atom_site_refinement_flags
W1 W 0.259615(9) 0.017560(17) 0.67586(2) 0.01244(8) Uani 1 1 d .
C18 C 0.2205(3) -0.0261(4) 0.4318(6) 0.0170(11) Uani 1 1 d .
N1 N 0.24729(19) 0.1654(4) 0.6364(5) 0.0156(9) Uani 1 1 d .
C3 C 0.0687(2) 0.0974(5) 0.8105(6) 0.0168(11) Uani 1 1 d .
C24 C 0.3299(3) 0.0302(5) 0.3850(6) 0.0246(13) Uani 1 1 d .
H24A H 0.3339 -0.0072 0.2939 0.037 Uiso 1 1 calc R
H24B H 0.3707 0.0350 0.4480 0.037 Uiso 1 1 calc R
H24C H 0.3131 0.1073 0.3646 0.037 Uiso 1 1 calc R
C10 C 0.4078(2) 0.1099(5) 0.7342(6) 0.0199(11) Uani 1 1 d .
C4 C 0.0260(3) 0.0046(5) 0.7327(7) 0.0267(13) Uani 1 1 d .
H4A H 0.0457 -0.0702 0.7527 0.040 Uiso 1 1 calc R
H4B H 0.0183 0.0190 0.6282 0.040 Uiso 1 1 calc R
H4C H -0.0134 0.0057 0.7675 0.040 Uiso 1 1 calc R
O1 O 0.23726(18) 0.2617(3) 0.5828(5) 0.0244(9) Uani 1 1 d .
O2 O 0.15867(18) -0.0914(3) 0.8204(4) 0.0216(8) Uani 1 1 d .
C9 C 0.3629(3) 0.0359(5) 0.7933(6) 0.0209(12) Uani 1 1 d .
H9 H 0.3597 -0.0424 0.7664 0.025 Uiso 1 1 calc R
C15 C 0.3960(3) 0.2243(5) 0.6948(6) 0.0227(12) Uani 1 1 d .
H15 H 0.3581 0.2581 0.7077 0.027 Uiso 1 1 calc R
C20 C 0.3025(2) -0.1351(5) 0.5518(6) 0.0161(11) Uani 1 1 d .
C8 C 0.3248(3) 0.0788(5) 0.8887(6) 0.0199(12) Uani 1 1 d .
H8 H 0.3286 0.1556 0.9218 0.024 Uiso 1 1 calc R
C5 C 0.0368(3) 0.2147(6) 0.7816(8) 0.0314(15) Uani 1 1 d .
H5A H 0.0257 0.2275 0.6769 0.047 Uiso 1 1 calc R
H5B H 0.0651 0.2749 0.8255 0.047 Uiso 1 1 calc R
H5C H -0.0008 0.2161 0.8238 0.047 Uiso 1 1 calc R
C19 C 0.2868(2) -0.0381(5) 0.4592(6) 0.0173(11) Uani 1 1 d .
C23 C 0.1835(3) 0.0587(6) 0.3292(6) 0.0291(14) Uani 1 1 d .
H23A H 0.1485 0.0863 0.3706 0.044 Uiso 1 1 calc R
H23B H 0.1680 0.0215 0.2362 0.044 Uiso 1 1 calc R
H23C H 0.2100 0.1233 0.3145 0.044 Uiso 1 1 calc R
C16 C 0.2463(3) -0.1797(5) 0.5870(6) 0.0168(11) Uani 1 1 d .
C17 C 0.1958(2) -0.1112(5) 0.5122(5) 0.0168(11) Uani 1 1 d .
C12 C 0.5070(3) 0.1277(7) 0.6558(9) 0.0397(18) Uani 1 1 d .
H12 H 0.5451 0.0944 0.6430 0.048 Uiso 1 1 calc R
C1 C 0.1727(3) -0.0029(5) 0.7654(6) 0.0165(11) Uani 1 1 d .
C6 C 0.0826(3) 0.0747(6) 0.9746(6) 0.0244(13) Uani 1 1 d .
H6A H 0.0438 0.0745 1.0118 0.037 Uiso 1 1 calc R
H6B H 0.1099 0.1347 1.0232 0.037 Uiso 1 1 calc R
H6C H 0.1030 0.0003 0.9934 0.037 Uiso 1 1 calc R
C7 C 0.2813(3) 0.0047(5) 0.9326(6) 0.0224(12) Uani 1 1 d .
H7A H 0.2507 0.0400 0.9842 0.027 Uiso 1 1 calc R
H7B H 0.2973 -0.0696 0.9740 0.027 Uiso 1 1 calc R
C22 C 0.1284(3) -0.1429(6) 0.4943(7) 0.0272(13) Uani 1 1 d .
H22A H 0.1031 -0.0735 0.4817 0.041 Uiso 1 1 calc R
H22B H 0.1214 -0.1840 0.5806 0.041 Uiso 1 1 calc R
H22C H 0.1170 -0.1920 0.4091 0.041 Uiso 1 1 calc R
C21 C 0.2389(3) -0.2833(5) 0.6763(7) 0.0270(13) Uani 1 1 d .
H21A H 0.2178 -0.3435 0.6135 0.041 Uiso 1 1 calc R
H21B H 0.2143 -0.2634 0.7496 0.041 Uiso 1 1 calc R
H21C H 0.2798 -0.3104 0.7240 0.041 Uiso 1 1 calc R
C11 C 0.4648(3) 0.0625(6) 0.7145(7) 0.0301(14) Uani 1 1 d .
H11 H 0.4744 -0.0145 0.7416 0.036 Uiso 1 1 calc R
C25 C 0.3651(3) -0.1920(5) 0.5881(7) 0.0266(13) Uani 1 1 d .
H25A H 0.3696 -0.2289 0.6830 0.040 Uiso 1 1 calc R
H25B H 0.3977 -0.1345 0.5904 0.040 Uiso 1 1 calc R
H25C H 0.3687 -0.2496 0.5144 0.040 Uiso 1 1 calc R
C13 C 0.4943(3) 0.2404(7) 0.6159(8) 0.0378(17) Uani 1 1 d .
H13 H 0.5231 0.2838 0.5745 0.045 Uiso 1 1 calc R
C2 C 0.1301(2) 0.1030(5) 0.7519(6) 0.0182(11) Uani 1 1 d .
H2A H 0.1195 0.1231 0.6479 0.022 Uiso 1 1 calc R
H2B H 0.1548 0.1671 0.8015 0.022 Uiso 1 1 calc R
C14 C 0.4387(3) 0.2898(6) 0.6368(7) 0.0289(14) Uani 1 1 d .
H14 H 0.4300 0.3675 0.6118 0.035 Uiso 1 1 calc R

loop_
_atom_site_aniso_label
_atom_site_aniso_U_11
_atom_site_aniso_U_22
_atom_site_aniso_U_33
_atom_site_aniso_U_23
_atom_site_aniso_U_13
_atom_site_aniso_U_12
W1 0.01429(11) 0.01319(12) 0.00998(11) -0.00035(8) 0.00263(7) 0.00173(7)
C18 0.029(3) 0.010(3) 0.010(2) -0.0028(19) 0.000(2) 0.002(2)
N1 0.013(2) 0.022(3) 0.013(2) -0.0023(18) 0.0056(16) -0.0009(16)
C3 0.012(2) 0.022(3) 0.018(3) 0.002(2) 0.0056(19) 0.0001(19)
C24 0.048(4) 0.012(3) 0.019(3) -0.001(2) 0.019(3) -0.004(2)
C10 0.014(3) 0.027(3) 0.019(3) -0.007(2) 0.001(2) -0.002(2)
C4 0.020(3) 0.035(4) 0.025(3) -0.007(3) 0.004(2) -0.004(2)
O1 0.028(2) 0.015(2) 0.031(2) 0.0053(17) 0.0076(18) 0.0015(16)
O2 0.030(2) 0.017(2) 0.021(2) 0.0037(16) 0.0108(16) 0.0002(16)
C9 0.022(3) 0.020(3) 0.019(3) -0.003(2) 0.001(2) 0.002(2)
C15 0.017(3) 0.027(3) 0.023(3) -0.007(2) 0.000(2) -0.002(2)
C20 0.012(2) 0.022(3) 0.015(3) -0.006(2) 0.0041(19) 0.0018(19)
C8 0.022(3) 0.020(3) 0.014(3) -0.005(2) -0.005(2) 0.003(2)
C5 0.026(3) 0.028(4) 0.045(4) 0.008(3) 0.018(3) 0.010(2)
C19 0.019(3) 0.019(3) 0.016(3) -0.003(2) 0.009(2) 0.000(2)
C23 0.050(4) 0.019(3) 0.015(3) 0.000(2) 0.000(3) 0.009(3)
C16 0.030(3) 0.013(3) 0.008(2) -0.0038(19) 0.005(2) -0.001(2)
C17 0.021(3) 0.021(3) 0.009(2) -0.004(2) 0.0030(19) 0.001(2)
C12 0.013(3) 0.047(5) 0.061(5) -0.013(4) 0.010(3) 0.001(3)
C1 0.020(3) 0.022(3) 0.009(2) 0.000(2) 0.0061(19) 0.002(2)
C6 0.023(3) 0.034(4) 0.017(3) -0.006(2) 0.006(2) -0.003(2)
C7 0.035(3) 0.029(3) 0.004(2) 0.001(2) 0.003(2) 0.002(2)
C22 0.022(3) 0.031(4) 0.029(3) -0.013(3) 0.006(2) -0.003(2)
C21 0.045(4) 0.017(3) 0.024(3) 0.004(2) 0.016(3) 0.002(2)
C11 0.017(3) 0.030(3) 0.040(4) -0.009(3) -0.003(2) 0.004(2)
C25 0.026(3) 0.027(3) 0.027(3) -0.004(3) 0.005(2) 0.008(2)
C13 0.025(3) 0.046(5) 0.043(4) -0.003(3) 0.010(3) -0.009(3)
C2 0.016(3) 0.020(3) 0.021(3) 0.005(2) 0.009(2) 0.001(2)
C14 0.023(3) 0.028(3) 0.034(4) -0.007(3) 0.000(3) -0.004(2)

loop_
_atom_type_symbol
_atom_type_description
_atom_type_scat_dispersion_real
_atom_type_scat_dispersion_imag
_atom_type_scat_source
C C 0.0033 0.0016 'International Tables Vol C Tables 4.2.6.8 and 6.1.1.4'
H H 0.0000 0.0000 'International Tables Vol C Tables 4.2.6.8 and 6.1.1.4'
N N 0.0061 0.0033 'International Tables Vol C Tables 4.2.6.8 and 6.1.1.4'
O O 0.0106 0.0060 'International Tables Vol C Tables 4.2.6.8 and 6.1.1.4'
W W -0.8490 6.8722 'International Tables Vol C Tables 4.2.6.8 and 6.1.1.4'

loop_
_geom_angle_atom_site_label_1
_geom_angle_atom_site_label_2
_geom_angle_atom_site_label_3
_geom_angle
N1 W1 C1 94.29(19)
N1 W1 C19 98.3(2)
C1 W1 C19 132.60(19)
N1 W1 C9 96.1(2)
C1 W1 C9 130.7(2)
C19 W1 C9 93.1(2)
N1 W1 C8 85.7(2)
C1 W1 C8 98.1(2)
C19 W1 C8 128.24(19)
C9 W1 C8 35.49(19)
N1 W1 C18 89.69(19)
C1 W1 C18 99.3(2)
C19 W1 C18 35.83(19)
C9 W1 C18 128.7(2)
C8 W1 C18 162.4(2)
N1 W1 C7 105.5(2)
C1 W1 C7 68.6(2)
C19 W1 C7 147.0(2)
C9 W1 C7 62.2(2)
C8 W1 C7 34.7(2)
C18 W1 C7 160.9(2)
N1 W1 C17 115.3(2)
C1 W1 C17 74.74(19)
C19 W1 C17 58.54(18)
C9 W1 C17 139.17(19)
C8 W1 C17 157.9(2)
C18 W1 C17 34.64(18)
C7 W1 C17 126.3(2)
N1 W1 C20 132.53(19)
C1 W1 C20 122.56(19)
C19 W1 C20 35.15(19)
C9 W1 C20 82.22(19)
C8 W1 C20 113.99(18)
C18 W1 C20 58.22(18)
C7 W1 C20 114.8(2)
C17 W1 C20 57.50(18)
N1 W1 C16 147.1(2)
C1 W1 C16 88.36(19)
C19 W1 C16 58.05(18)
C9 W1 C16 106.88(19)
C8 W1 C16 126.39(19)
C18 W1 C16 57.63(18)
C7 W1 C16 105.94(19)
C17 W1 C16 34.49(18)
C20 W1 C16 34.22(18)
C17 C18 C19 108.2(5)
C17 C18 C23 125.9(5)
C19 C18 C23 125.8(5)
C17 C18 W1 74.9(3)
C19 C18 W1 70.9(3)
C23 C18 W1 122.3(4)
O1 N1 W1 168.2(4)
C4 C3 C6 110.3(5)
C4 C3 C5 109.2(5)
C6 C3 C5 109.3(5)
C4 C3 C2 110.9(5)
C6 C3 C2 109.8(4)
C5 C3 C2 107.3(4)
C19 C24 H24A 109.5
C19 C24 H24B 109.5
H24A C24 H24B 109.5
C19 C24 H24C 109.5
H24A C24 H24C 109.5
H24B C24 H24C 109.5
C15 C10 C11 117.7(6)
C15 C10 C9 123.3(5)
C11 C10 C9 118.9(6)
C3 C4 H4A 109.5
C3 C4 H4B 109.5
H4A C4 H4B 109.5
C3 C4 H4C 109.5
H4A C4 H4C 109.5
H4B C4 H4C 109.5
C8 C9 C10 122.3(5)
C8 C9 W1 72.4(3)
C10 C9 W1 121.8(4)
C8 C9 H9 118.8
C10 C9 H9 118.8
W1 C9 H9 76.6
C14 C15 C10 121.5(5)
C14 C15 H15 119.3
C10 C15 H15 119.3
C19 C20 C16 107.9(5)
C19 C20 C25 126.4(5)
C16 C20 C25 125.1(5)
C19 C20 W1 68.7(3)
C16 C20 W1 74.3(3)
C25 C20 W1 129.6(4)
C7 C8 C9 118.5(5)
C7 C8 W1 73.8(3)
C9 C8 W1 72.1(3)
C7 C8 H8 120.8
C9 C8 H8 120.8
W1 C8 H8 124.9
C3 C5 H5A 109.5
C3 C5 H5B 109.5
H5A C5 H5B 109.5
C3 C5 H5C 109.5
H5A C5 H5C 109.5
H5B C5 H5C 109.5
C20 C19 C18 107.9(5)
C20 C19 C24 126.9(5)
C18 C19 C24 124.7(5)
C20 C19 W1 76.2(3)
C18 C19 W1 73.3(3)
C24 C19 W1 123.0(4)
C18 C23 H23A 109.5
C18 C23 H23B 109.5
H23A C23 H23B 109.5
C18 C23 H23C 109.5
H23A C23 H23C 109.5
H23B C23 H23C 109.5
C20 C16 C17 107.6(5)
C20 C16 C21 127.6(5)
C17 C16 C21 124.6(5)
C20 C16 W1 71.5(3)
C17 C16 W1 71.0(3)
C21 C16 W1 126.0(4)
C18 C17 C16 108.2(5)
C18 C17 C22 125.5(5)
C16 C17 C22 124.7(5)
C18 C17 W1 70.5(3)
C16 C17 W1 74.5(3)
C22 C17 W1 132.1(4)
C13 C12 C11 120.8(6)
C13 C12 H12 119.6
C11 C12 H12 119.6
O2 C1 C2 121.3(5)
O2 C1 W1 123.3(4)
C2 C1 W1 115.4(3)
C3 C6 H6A 109.5
C3 C6 H6B 109.5
H6A C6 H6B 109.5
C3 C6 H6C 109.5
H6A C6 H6C 109.5
H6B C6 H6C 109.5
C8 C7 W1 71.5(3)
C8 C7 H7A 116.4
W1 C7 H7A 116.4
C8 C7 H7B 116.4
W1 C7 H7B 116.4
H7A C7 H7B 113.4
C17 C22 H22A 109.5
C17 C22 H22B 109.5
H22A C22 H22B 109.5
C17 C22 H22C 109.5
H22A C22 H22C 109.5
H22B C22 H22C 109.5
C16 C21 H21A 109.5
C16 C21 H21B 109.5
H21A C21 H21B 109.5
C16 C21 H21C 109.5
H21A C21 H21C 109.5
H21B C21 H21C 109.5
C12 C11 C10 120.7(6)
C12 C11 H11 119.7
C10 C11 H11 119.7
C20 C25 H25A 109.5
C20 C25 H25B 109.5
H25A C25 H25B 109.5
C20 C25 H25C 109.5
H25A C25 H25C 109.5
H25B C25 H25C 109.5
C12 C13 C14 119.6(6)
C12 C13 H13 120.2
C14 C13 H13 120.2
C1 C2 C3 119.4(4)
C1 C2 H2A 107.5
C3 C2 H2A 107.5
C1 C2 H2B 107.5
C3 C2 H2B 107.5
H2A C2 H2B 107.0
C13 C14 C15 119.7(6)
C13 C14 H14 120.2
C15 C14 H14 120.2

loop_
_geom_bond_atom_site_label_1
_geom_bond_atom_site_label_2
_geom_bond_distance
W1 N1 1.780(5)
W1 C1 2.240(5)
W1 C19 2.320(5)
W1 C9 2.343(6)
W1 C8 2.346(5)
W1 C18 2.352(5)
W1 C7 2.376(6)
W1 C17 2.409(5)
W1 C20 2.419(5)
W1 C16 2.455(5)
C18 C17 1.419(8)
C18 C19 1.437(8)
C18 C23 1.512(8)
N1 O1 1.238(6)
C3 C4 1.530(8)
C3 C6 1.539(8)
C3 C5 1.543(8)
C3 C2 1.553(7)
C24 C19 1.507(7)
C24 H24A 0.9800
C24 H24B 0.9800
C24 H24C 0.9800
C10 C15 1.401(9)
C10 C11 1.414(8)
C10 C9 1.495(8)
C4 H4A 0.9800
C4 H4B 0.9800
C4 H4C 0.9800
O2 C1 1.223(7)
C9 C8 1.429(8)
C9 H9 0.9500
C15 C14 1.400(8)
C15 H15 0.9500
C20 C19 1.434(8)
C20 C16 1.435(7)
C20 C25 1.510(7)
C8 C7 1.408(8)
C8 H8 0.9500
C5 H5A 0.9800
C5 H5B 0.9800
C5 H5C 0.9800
C23 H23A 0.9800
C23 H23B 0.9800
C23 H23C 0.9800
C16 C17 1.443(8)
C16 C21 1.500(8)
C17 C22 1.505(8)
C12 C13 1.387(11)
C12 C11 1.392(10)
C12 H12 0.9500
C1 C2 1.544(7)
C6 H6A 0.9800
C6 H6B 0.9800
C6 H6C 0.9800
C7 H7A 0.9900
C7 H7B 0.9900
C22 H22A 0.9800
C22 H22B 0.9800
C22 H22C 0.9800
C21 H21A 0.9800
C21 H21B 0.9800
C21 H21C 0.9800
C11 H11 0.9500
C25 H25A 0.9800
C25 H25B 0.9800
C25 H25C 0.9800
C13 C14 1.398(9)
C13 H13 0.9500
C2 H2A 0.9900
C2 H2B 0.9900
C14 H14 0.9500

loop_
_geom_torsion_atom_site_label_1
_geom_torsion_atom_site_label_2
_geom_torsion_atom_site_label_3
_geom_torsion_atom_site_label_4
_geom_torsion
N1 W1 C18 C17 -139.4(3)
C1 W1 C18 C17 -45.1(3)
C19 W1 C18 C17 115.9(4)
C9 W1 C18 C17 123.1(3)
C8 W1 C18 C17 145.9(6)
C7 W1 C18 C17 3.8(8)
C20 W1 C18 C17 77.6(3)
C16 W1 C18 C17 36.9(3)
N1 W1 C18 C19 104.7(3)
C1 W1 C18 C19 -161.0(3)
C9 W1 C18 C19 7.2(4)
C8 W1 C18 C19 30.0(7)
C7 W1 C18 C19 -112.1(6)
C17 W1 C18 C19 -115.9(4)
C20 W1 C18 C19 -38.3(3)
C16 W1 C18 C19 -78.9(3)
N1 W1 C18 C23 -16.2(5)
C1 W1 C18 C23 78.1(5)
C19 W1 C18 C23 -120.9(6)
C9 W1 C18 C23 -113.7(5)
C8 W1 C18 C23 -90.9(8)
C7 W1 C18 C23 127.0(6)
C17 W1 C18 C23 123.2(6)
C20 W1 C18 C23 -159.2(6)
C16 W1 C18 C23 160.2(6)
C1 W1 N1 O1 -112.4(18)
C19 W1 N1 O1 21.8(19)
C9 W1 N1 O1 115.9(18)
C8 W1 N1 O1 149.9(19)
C18 W1 N1 O1 -13.1(19)
C7 W1 N1 O1 179(100)
C17 W1 N1 O1 -37.2(19)
C20 W1 N1 O1 31(2)
C16 W1 N1 O1 -19(2)
C15 C10 C9 C8 -36.8(8)
C11 C10 C9 C8 144.2(6)
C15 C10 C9 W1 51.6(7)
C11 C10 C9 W1 -127.5(5)
N1 W1 C9 C8 73.9(4)
C1 W1 C9 C8 -27.1(4)
C19 W1 C9 C8 172.5(3)
C18 W1 C9 C8 168.3(3)
C7 W1 C9 C8 -30.5(3)
C17 W1 C9 C8 -144.9(3)
C20 W1 C9 C8 -154.0(4)
C16 W1 C9 C8 -130.0(3)
N1 W1 C9 C10 -43.8(5)
C1 W1 C9 C10 -144.8(4)
C19 W1 C9 C10 54.9(5)
C8 W1 C9 C10 -117.6(6)
C18 W1 C9 C10 50.7(5)
C7 W1 C9 C10 -148.1(5)
C17 W1 C9 C10 97.5(5)
C20 W1 C9 C10 88.4(4)
C16 W1 C9 C10 112.4(4)
C11 C10 C15 C14 0.5(9)
C9 C10 C15 C14 -178.6(5)
N1 W1 C20 C19 -15.7(4)
C1 W1 C20 C19 119.2(3)
C9 W1 C20 C19 -106.8(3)
C8 W1 C20 C19 -123.0(3)
C18 W1 C20 C19 39.0(3)
C7 W1 C20 C19 -161.2(3)
C17 W1 C20 C19 80.2(3)
C16 W1 C20 C19 117.0(4)
N1 W1 C20 C16 -132.7(3)
C1 W1 C20 C16 2.2(4)
C19 W1 C20 C16 -117.0(4)
C9 W1 C20 C16 136.2(3)
C8 W1 C20 C16 120.0(3)
C18 W1 C20 C16 -77.9(3)
C7 W1 C20 C16 81.8(3)
C17 W1 C20 C16 -36.8(3)
N1 W1 C20 C25 104.5(5)
C1 W1 C20 C25 -120.6(5)
C19 W1 C20 C25 120.2(6)
C9 W1 C20 C25 13.4(5)
C8 W1 C20 C25 -2.8(6)
C18 W1 C20 C25 159.3(6)
C7 W1 C20 C25 -41.0(6)
C17 W1 C20 C25 -159.6(6)
C16 W1 C20 C25 -122.8(7)
C10 C9 C8 C7 176.4(5)
W1 C9 C8 C7 59.5(5)
C10 C9 C8 W1 116.9(5)
N1 W1 C8 C7 125.4(4)
C1 W1 C8 C7 31.6(4)
C19 W1 C8 C7 -137.4(3)
C9 W1 C8 C7 -127.9(5)
C18 W1 C8 C7 -159.3(6)
C17 W1 C8 C7 -37.4(7)
C20 W1 C8 C7 -99.5(4)
C16 W1 C8 C7 -62.3(4)
N1 W1 C8 C9 -106.7(3)
C1 W1 C8 C9 159.6(3)
C19 W1 C8 C9 -9.5(4)
C18 W1 C8 C9 -31.4(8)
C7 W1 C8 C9 127.9(5)
C17 W1 C8 C9 90.6(6)
C20 W1 C8 C9 28.4(4)
C16 W1 C8 C9 65.7(4)
C16 C20 C19 C18 -2.6(6)
C25 C20 C19 C18 168.8(5)
W1 C20 C19 C18 -67.0(3)
C16 C20 C19 C24 -174.5(5)
C25 C20 C19 C24 -3.2(9)
W1 C20 C19 C24 121.1(6)
C16 C20 C19 W1 64.4(4)
C25 C20 C19 W1 -124.2(5)
C17 C18 C19 C20 2.8(6)
C23 C18 C19 C20 -174.4(5)
W1 C18 C19 C20 69.0(4)
C17 C18 C19 C24 174.9(5)
C23 C18 C19 C24 -2.3(8)
W1 C18 C19 C24 -118.9(5)
C17 C18 C19 W1 -66.2(4)
C23 C18 C19 W1 116.6(5)
N1 W1 C19 C20 168.4(3)
C1 W1 C19 C20 -88.0(4)
C9 W1 C19 C20 71.8(3)
C8 W1 C19 C20 77.3(4)
C18 W1 C19 C20 -113.8(4)
C7 W1 C19 C20 32.4(5)
C17 W1 C19 C20 -77.0(3)
C16 W1 C19 C20 -36.2(3)
N1 W1 C19 C18 -77.8(3)
C1 W1 C19 C18 25.9(4)
C9 W1 C19 C18 -174.4(3)
C8 W1 C19 C18 -168.9(3)
C7 W1 C19 C18 146.2(4)
C17 W1 C19 C18 36.8(3)
C20 W1 C19 C18 113.8(4)
C16 W1 C19 C18 77.6(3)
N1 W1 C19 C24 43.1(5)
C1 W1 C19 C24 146.8(4)
C9 W1 C19 C24 -53.5(5)
C8 W1 C19 C24 -48.0(6)
C18 W1 C19 C24 120.9(6)
C7 W1 C19 C24 -92.9(6)
C17 W1 C19 C24 157.7(5)
C20 W1 C19 C24 -125.3(6)
C16 W1 C19 C24 -161.5(5)
C19 C20 C16 C17 1.5(6)
C25 C20 C16 C17 -170.1(5)
W1 C20 C16 C17 62.2(4)
C19 C20 C16 C21 177.6(5)
C25 C20 C16 C21 6.1(9)
W1 C20 C16 C21 -121.7(5)
C19 C20 C16 W1 -60.8(4)
C25 C20 C16 W1 127.7(5)
N1 W1 C16 C20 86.5(4)
C1 W1 C16 C20 -178.1(3)
C19 W1 C16 C20 37.2(3)
C9 W1 C16 C20 -45.8(3)
C8 W1 C16 C20 -79.3(4)
C18 W1 C16 C20 79.8(3)
C7 W1 C16 C20 -110.9(3)
C17 W1 C16 C20 116.9(4)
N1 W1 C16 C17 -30.4(5)
C1 W1 C16 C17 65.0(3)
C19 W1 C16 C17 -79.7(3)
C9 W1 C16 C17 -162.7(3)
C8 W1 C16 C17 163.8(3)
C18 W1 C16 C17 -37.1(3)
C7 W1 C16 C17 132.2(3)
C20 W1 C16 C17 -116.9(4)
N1 W1 C16 C21 -149.9(5)
C1 W1 C16 C21 -54.6(5)
C19 W1 C16 C21 160.8(6)
C9 W1 C16 C21 77.8(5)
C8 W1 C16 C21 44.2(6)
C18 W1 C16 C21 -156.6(6)
C7 W1 C16 C21 12.6(5)
C17 W1 C16 C21 -119.5(6)
C20 W1 C16 C21 123.5(6)
C19 C18 C17 C16 -1.9(6)
C23 C18 C17 C16 175.3(5)
W1 C18 C17 C16 -65.4(4)
C19 C18 C17 C22 -168.2(5)
C23 C18 C17 C22 9.0(9)
W1 C18 C17 C22 128.3(5)
C19 C18 C17 W1 63.5(4)
C23 C18 C17 W1 -119.3(5)
C20 C16 C17 C18 0.3(6)
C21 C16 C17 C18 -176.0(5)
W1 C16 C17 C18 62.8(4)
C20 C16 C17 C22 166.7(5)
C21 C16 C17 C22 -9.6(8)
W1 C16 C17 C22 -130.8(5)
C20 C16 C17 W1 -62.5(4)
C21 C16 C17 W1 121.2(5)
N1 W1 C17 C18 46.0(4)
C1 W1 C17 C18 133.5(4)
C19 W1 C17 C18 -38.1(3)
C9 W1 C17 C18 -90.5(4)
C8 W1 C17 C18 -153.1(5)
C7 W1 C17 C18 -178.5(3)
C20 W1 C17 C18 -79.8(3)
C16 W1 C17 C18 -116.3(4)
N1 W1 C17 C16 162.3(3)
C1 W1 C17 C16 -110.2(3)
C19 W1 C17 C16 78.2(3)
C9 W1 C17 C16 25.8(5)
C8 W1 C17 C16 -36.8(6)
C18 W1 C17 C16 116.3(4)
C7 W1 C17 C16 -62.2(4)
C20 W1 C17 C16 36.5(3)
N1 W1 C17 C22 -74.7(6)
C1 W1 C17 C22 12.9(5)
C19 W1 C17 C22 -158.8(6)
C9 W1 C17 C22 148.8(5)
C8 W1 C17 C22 86.2(7)
C18 W1 C17 C22 -120.7(7)
C7 W1 C17 C22 60.9(6)
C20 W1 C17 C22 159.5(6)
C16 W1 C17 C22 123.0(7)
N1 W1 C1 O2 -175.1(5)
C19 W1 C1 O2 79.5(5)
C9 W1 C1 O2 -73.3(5)
C8 W1 C1 O2 -88.8(5)
C18 W1 C1 O2 94.5(5)
C7 W1 C1 O2 -70.1(5)
C17 W1 C1 O2 69.8(5)
C20 W1 C1 O2 36.5(6)
C16 W1 C1 O2 37.7(5)
N1 W1 C1 C2 5.6(4)
C19 W1 C1 C2 -99.8(4)
C9 W1 C1 C2 107.3(4)
C8 W1 C1 C2 91.8(4)
C18 W1 C1 C2 -84.8(4)
C7 W1 C1 C2 110.5(4)
C17 W1 C1 C2 -109.5(4)
C20 W1 C1 C2 -142.9(4)
C16 W1 C1 C2 -141.6(4)
C9 C8 C7 W1 -58.6(5)
N1 W1 C7 C8 -57.5(4)
C1 W1 C7 C8 -146.1(4)
C19 W1 C7 C8 76.9(5)
C9 W1 C7 C8 31.2(3)
C18 W1 C7 C8 160.9(5)
C17 W1 C7 C8 163.6(3)
C20 W1 C7 C8 96.8(4)
C16 W1 C7 C8 132.2(3)
C13 C12 C11 C10 0.2(11)
C15 C10 C11 C12 -1.0(9)
C9 C10 C11 C12 178.1(6)
C11 C12 C13 C14 1.0(11)
O2 C1 C2 C3 0.6(8)
W1 C1 C2 C3 179.9(4)
C4 C3 C2 C1 -60.7(7)
C6 C3 C2 C1 61.4(7)
C5 C3 C2 C1 -180.0(5)
C12 C13 C14 C15 -1.4(10)
C10 C15 C14 C13 0.7(9)
